data_4305150
loop_
_publ_author_name
'Kazi Sabnam Banu'
'Tanmay Chattopadhyay'
'Arpita Banerjee'
'Santanu Bhattacharya'
'Eringathodi Suresh'
'Munirathinam Nethaji'
'Ennio Zangrando'
'Debasis Das'

_publ_section_title
;
Catechol Oxidase Activity of a Series of New Dinuclear Copper(II) Complexes
with 3,5-DTBC and TCC as Substrates: Syntheses, X-ray Crystal Structures,
Spectroscopic Characterization of the Adducts and Kinetic Studies
;
_journal_name_full 'Inorganic Chemistry'
_journal_page_first 7083
_journal_page_last 7093
_journal_paper_doi 10.1021/ic701332w
_journal_volume 47
_journal_year 2008
_chemical_formula_moiety 'C32 H42 Cu2 N4 O6 2+, 2(N O3 1-) 2(H2 O)'
_chemical_formula_sum 'C32 H46 Cu2 N6 O14'
_chemical_formula_weight 865.83
_chemical_name_systematic
;
 ?
;
_space_group_IT_number 14
_symmetry_cell_setting monoclinic
_symmetry_space_group_name_Hall '-P 2ybc'
_symmetry_space_group_name_H-M 'P 1 21/c 1'
_atom_sites_solution_hydrogens geom
_atom_sites_solution_primary direct
_atom_sites_solution_secondary difmap
_audit_creation_method SHELXL-97
_cell_angle_alpha 90.00
_cell_angle_beta 99.047(6)
_cell_angle_gamma 90.00
_cell_formula_units_Z 2
_cell_length_a 12.695(4)
_cell_length_b 10.000(3)
_cell_length_c 16.260(5)
_cell_measurement_temperature 293(2)
_cell_volume 2038.5(11)
_computing_cell_refinement 'BRUKER SMART'
_computing_data_collection 'BRUKER SMART'
_computing_data_reduction 'BRUKER SAINT'
_computing_molecular_graphics 'Ortep3/windows (Farrugia,1997)'
_computing_publication_material 'Wingx 1.70.00 (Farrugia, 1999)'
_computing_structure_refinement 'SHELX97 (Sheldrick, 1998)'
_computing_structure_solution 'SHELX97 (Sheldrick, 1998)'
_diffrn_ambient_temperature 293(2)
_diffrn_measured_fraction_theta_full 0.997
_diffrn_measured_fraction_theta_max 0.997
_diffrn_measurement_device_type 'Bruker smart apex ccd'
_diffrn_measurement_method 'OMEGA-PHI SCAN'
_diffrn_radiation_monochromator graphite
_diffrn_radiation_source 'fine-focus sealed tube'
_diffrn_radiation_type MoK\a
_diffrn_radiation_wavelength 0.71073
_diffrn_reflns_av_R_equivalents 0.0573
_diffrn_reflns_av_sigmaI/netI 0.0764
_diffrn_reflns_limit_h_max 9
_diffrn_reflns_limit_h_min -14
_diffrn_reflns_limit_k_max 11
_diffrn_reflns_limit_k_min -11
_diffrn_reflns_limit_l_max 18
_diffrn_reflns_limit_l_min -18
_diffrn_reflns_number 9003
_diffrn_reflns_theta_full 24.11
_diffrn_reflns_theta_max 24.11
_diffrn_reflns_theta_min 1.62
_exptl_absorpt_coefficient_mu 1.109
_exptl_absorpt_correction_type SADABS
_exptl_crystal_colour green
_exptl_crystal_density_diffrn 1.411
_exptl_crystal_density_method 'not measured'
_exptl_crystal_description Plates
_exptl_crystal_F_000 900
_exptl_crystal_size_max 0.22
_exptl_crystal_size_mid 0.16
_exptl_crystal_size_min 0.07
_refine_diff_density_max 1.126
_refine_diff_density_min -0.369
_refine_diff_density_rms 0.100
_refine_ls_extinction_method none
_refine_ls_goodness_of_fit_ref 0.994
_refine_ls_hydrogen_treatment constr
_refine_ls_matrix_type full
_refine_ls_number_parameters 257
_refine_ls_number_reflns 3243
_refine_ls_number_restraints 0
_refine_ls_restrained_S_all 1.001
_refine_ls_R_factor_all 0.0952
_refine_ls_R_factor_gt 0.0733
_refine_ls_shift/su_max 0.000
_refine_ls_shift/su_mean 0.000
_refine_ls_structure_factor_coef Fsqd
_refine_ls_weighting_details 'calc w=1/[\s^2^(Fo^2^)+(0.1359P)^2^+0.0000P] where P=(Fo^2^+2Fc^2^)/3'
_refine_ls_weighting_scheme calc
_refine_ls_wR_factor_gt 0.1972
_refine_ls_wR_factor_ref 0.2116
_reflns_number_gt 2223
_reflns_number_total 3243
_reflns_threshold_expression >2sigma(I)
_cod_data_source_file ic701332w-file001_3.cif
_cod_data_source_block 3
_cod_original_sg_symbol_H-M 'P 21/c'
_cod_database_code 4305150

loop_
_symmetry_equiv_pos_as_xyz
'x, y, z'
'-x, y+1/2, -z+1/2'
'-x, -y, -z'
'x, -y-1/2, z-1/2'

loop_
_atom_site_label
_atom_site_type_symbol
_atom_site_fract_x
_atom_site_fract_y
_atom_site_fract_z
_atom_site_U_iso_or_equiv
_atom_site_adp_type
_atom_site_occupancy
_atom_site_symmetry_multiplicity
_atom_site_calc_flag
_atom_site_refinement_flags
_atom_site_disorder_assembly
_atom_site_disorder_group
Cu Cu 0.56190(6) 0.48435(7) 0.42869(4) 0.0580(3) Uani 1 1 d . . .
O1 O 0.5248(3) 0.6189(4) 0.5051(2) 0.0547(10) Uani 1 1 d . . .
O2 O 0.6452(4) 0.6102(5) 0.3752(3) 0.0930(16) Uani 1 1 d . . .
O3 O -0.1305(7) 0.9200(8) 0.6644(4) 0.127(2) Uani 1 1 d . . .
O1W O 0.7285(6) 0.4706(7) 0.5274(5) 0.124(2) Uani 1 1 d . . .
N1 N 0.4184(4) 0.6676(5) 0.6408(3) 0.0559(12) Uani 1 1 d . . .
N2 N 0.0356(4) 0.7302(7) 0.6555(3) 0.0765(16) Uani 1 1 d . . .
C1 C 0.5666(4) 0.7387(6) 0.5200(3) 0.0529(14) Uani 1 1 d . . .
C2 C 0.6341(5) 0.7949(6) 0.4687(4) 0.0565(14) Uani 1 1 d . . .
C3 C 0.6735(5) 0.9238(7) 0.4846(4) 0.0641(16) Uani 1 1 d . . .
H3 H 0.7177 0.9590 0.4496 0.077 Uiso 1 1 calc R . .
C4 C 0.6505(6) 1.0021(6) 0.5492(5) 0.0675(18) Uani 1 1 d . . .
C5 C 0.6949(6) 1.1397(6) 0.5656(4) 0.079(2) Uani 1 1 d . . .
H5A H 0.7393 1.1617 0.5248 0.119 Uiso 1 1 calc R . .
H5B H 0.7365 1.1430 0.6202 0.119 Uiso 1 1 calc R . .
H5C H 0.6374 1.2029 0.5622 0.119 Uiso 1 1 calc R . .
C6 C 0.5835(5) 0.9441(6) 0.5992(4) 0.0633(16) Uani 1 1 d . . .
H6 H 0.5661 0.9937 0.6436 0.076 Uiso 1 1 calc R . .
C7 C 0.5418(5) 0.8183(5) 0.5868(3) 0.0545(14) Uani 1 1 d . . .
C8 C 0.4687(5) 0.7748(7) 0.6415(4) 0.0626(16) Uani 1 1 d . . .
H8 H 0.4578 0.8352 0.6829 0.075 Uiso 1 1 calc R . .
C9 C 0.6681(6) 0.7266(7) 0.4003(4) 0.0769(19) Uani 1 1 d . . .
H9C H 0.7127 0.7744 0.3708 0.092 Uiso 1 1 calc R . .
C10 C 0.3340(7) 0.6575(9) 0.6959(5) 0.102(3) Uani 1 1 d . . .
H10A H 0.3514 0.7171 0.7432 0.122 Uiso 1 1 calc R . .
H10B H 0.3318 0.5669 0.7169 0.122 Uiso 1 1 calc R . .
C11 C 0.2251(7) 0.6947(10) 0.6472(5) 0.105(3) Uani 1 1 d . . .
H11A H 0.2262 0.7875 0.6300 0.126 Uiso 1 1 calc R . .
H11B H 0.2109 0.6400 0.5974 0.126 Uiso 1 1 calc R . .
C12 C 0.1359(7) 0.6745(11) 0.6990(5) 0.113(3) Uani 1 1 d . . .
H12A H 0.1270 0.5798 0.7088 0.136 Uiso 1 1 calc R . .
H12B H 0.1548 0.7183 0.7525 0.136 Uiso 1 1 calc R . .
C13 C 0.0425(7) 0.8839(9) 0.6442(5) 0.105(3) Uani 1 1 d . . .
H13A H 0.0707 0.9245 0.6973 0.126 Uiso 1 1 calc R . .
H13B H 0.0916 0.9033 0.6057 0.126 Uiso 1 1 calc R . .
C14 C -0.0611(9) 0.9429(10) 0.6129(7) 0.111(3) Uani 1 1 d . . .
H14A H -0.0530 1.0386 0.6063 0.133 Uiso 1 1 calc R . .
H14B H -0.0882 0.9054 0.5586 0.133 Uiso 1 1 calc R . .
C15 C -0.1509(7) 0.7833(13) 0.6663(7) 0.123(4) Uani 1 1 d . . .
H15A H -0.1745 0.7516 0.6100 0.147 Uiso 1 1 calc R . .
H15B H -0.2077 0.7671 0.6985 0.147 Uiso 1 1 calc R . .
C16 C -0.0521(6) 0.7063(9) 0.7043(5) 0.095(2) Uani 1 1 d . . .
H16A H -0.0300 0.7350 0.7614 0.114 Uiso 1 1 calc R . .
H16B H -0.0682 0.6115 0.7047 0.114 Uiso 1 1 calc R . .
N3 N 0.3474(6) 0.4944(7) 0.2770(5) 0.100(2) Uani 1 1 d . . .
O4 O 0.3959(9) 0.5508(13) 0.3357(7) 0.120(4) Uani 0.717(19) 1 d P . .
O5 O 0.2534(8) 0.4857(15) 0.2624(11) 0.237(10) Uani 0.717(19) 1 d P . .
O6 O 0.4009(12) 0.4434(12) 0.2263(7) 0.178(8) Uani 0.717(19) 1 d P . .
O4A O 0.4206(17) 0.561(2) 0.3094(13) 0.078(8) Uiso 0.283(19) 1 d P . .
O5A O 0.316(3) 0.403(4) 0.316(2) 0.33(4) Uiso 0.283(19) 1 d P . .
O6A O 0.291(2) 0.528(2) 0.2142(13) 0.122(11) Uiso 0.283(19) 1 d P . .

loop_
_atom_site_aniso_label
_atom_site_aniso_U_11
_atom_site_aniso_U_22
_atom_site_aniso_U_33
_atom_site_aniso_U_23
_atom_site_aniso_U_13
_atom_site_aniso_U_12
Cu 0.0636(6) 0.0553(5) 0.0590(5) -0.0095(3) 0.0211(4) 0.0022(4)
O1 0.055(2) 0.052(2) 0.060(2) -0.0102(16) 0.0173(19) -0.0039(19)
O2 0.094(4) 0.091(4) 0.102(4) -0.026(3) 0.043(3) -0.015(3)
O3 0.142(6) 0.127(6) 0.110(5) 0.022(4) 0.016(4) 0.038(5)
O1W 0.105(5) 0.123(5) 0.141(6) -0.008(4) 0.010(4) -0.004(4)
N1 0.057(3) 0.062(3) 0.052(3) -0.011(2) 0.018(2) 0.003(3)
N2 0.057(3) 0.117(5) 0.056(3) 0.014(3) 0.010(3) 0.007(3)
C1 0.045(3) 0.060(3) 0.049(3) 0.000(3) -0.005(3) 0.012(3)
C2 0.048(3) 0.059(3) 0.063(3) -0.001(3) 0.008(3) -0.001(3)
C3 0.059(4) 0.072(4) 0.058(4) 0.004(3) -0.001(3) -0.004(3)
C4 0.062(4) 0.057(3) 0.074(4) -0.002(3) -0.018(3) 0.011(3)
C5 0.080(5) 0.067(4) 0.084(5) -0.007(3) -0.006(4) -0.004(4)
C6 0.061(4) 0.069(4) 0.057(4) -0.005(3) -0.001(3) 0.006(3)
C7 0.059(4) 0.053(3) 0.047(3) -0.003(2) -0.006(3) 0.008(3)
C8 0.061(4) 0.071(4) 0.055(3) -0.017(3) 0.009(3) 0.016(3)
C9 0.083(5) 0.067(4) 0.084(5) -0.013(3) 0.023(4) -0.014(4)
C10 0.119(7) 0.100(6) 0.092(5) -0.012(5) 0.031(5) 0.009(5)
C11 0.088(6) 0.141(8) 0.091(5) 0.019(5) 0.026(5) 0.028(6)
C12 0.090(6) 0.182(9) 0.074(5) 0.022(5) 0.032(4) 0.062(7)
C13 0.100(7) 0.118(7) 0.096(6) -0.002(5) 0.010(5) -0.034(6)
C14 0.110(8) 0.100(6) 0.111(7) 0.029(6) -0.020(6) -0.011(6)
C15 0.060(5) 0.174(11) 0.134(8) 0.047(7) 0.016(5) 0.015(6)
C16 0.082(5) 0.106(6) 0.102(6) 0.040(5) 0.029(5) 0.017(5)
N3 0.105(6) 0.111(6) 0.084(6) 0.041(5) 0.012(5) -0.017(5)
O4 0.109(8) 0.170(10) 0.071(7) -0.023(7) -0.017(6) 0.024(7)
O5 0.063(7) 0.254(16) 0.37(2) 0.145(16) -0.021(10) -0.025(8)
O6 0.28(2) 0.151(10) 0.101(8) -0.023(7) 0.031(10) -0.054(12)

loop_
_atom_type_symbol
_atom_type_description
_atom_type_scat_dispersion_real
_atom_type_scat_dispersion_imag
_atom_type_scat_source
C C 0.0033 0.0016 'International Tables Vol C Tables 4.2.6.8 and 6.1.1.4'
H H 0.0000 0.0000 'International Tables Vol C Tables 4.2.6.8 and 6.1.1.4'
Cu Cu 0.3201 1.2651 'International Tables Vol C Tables 4.2.6.8 and 6.1.1.4'
N N 0.0061 0.0033 'International Tables Vol C Tables 4.2.6.8 and 6.1.1.4'
O O 0.0106 0.0060 'International Tables Vol C Tables 4.2.6.8 and 6.1.1.4'

loop_
_geom_angle_atom_site_label_1
_geom_angle_atom_site_label_2
_geom_angle_atom_site_label_3
_geom_angle
_geom_angle_site_symmetry_1
_geom_angle_site_symmetry_3
_geom_angle_publ_flag
N1 Cu O2 96.8(2) 3_666 . ?
N1 Cu O1 170.65(19) 3_666 . ?
O2 Cu O1 92.40(19) . . ?
N1 Cu O1 92.45(18) 3_666 3_666 ?
O2 Cu O1 170.76(17) . 3_666 ?
O1 Cu O1 78.39(18) . 3_666 ?
N1 Cu O1W 99.3(2) 3_666 . ?
O2 Cu O1W 81.6(3) . . ?
O1 Cu O1W 83.7(2) . . ?
O1 Cu O1W 96.5(2) 3_666 . ?
N1 Cu O4 91.7(3) 3_666 . ?
O2 Cu O4 91.4(4) . . ?
O1 Cu O4 86.3(3) . . ?
O1 Cu O4 88.8(4) 3_666 . ?
O1W Cu O4 167.6(3) . . ?
N1 Cu Cu 131.47(15) 3_666 3_666 ?
O2 Cu Cu 131.74(15) . 3_666 ?
O1 Cu Cu 39.35(11) . 3_666 ?
O1 Cu Cu 39.04(11) 3_666 3_666 ?
O1W Cu Cu 90.15(19) . 3_666 ?
O4 Cu Cu 86.9(3) . 3_666 ?
C1 O1 Cu 128.1(3) . . ?
C1 O1 Cu 128.7(3) . 3_666 ?
Cu O1 Cu 101.61(18) . 3_666 ?
C9 O2 Cu 124.9(5) . . ?
C14 O3 C15 109.1(8) . . ?
C8 N1 C10 117.6(5) . . ?
C8 N1 Cu 124.6(4) . 3_666 ?
C10 N1 Cu 117.7(5) . 3_666 ?
C12 N2 C16 110.4(5) . . ?
C12 N2 C13 111.8(7) . . ?
C16 N2 C13 106.5(6) . . ?
O1 C1 C2 121.4(5) . . ?
O1 C1 C7 121.2(5) . . ?
C2 C1 C7 117.3(5) . . ?
C3 C2 C1 119.7(6) . . ?
C3 C2 C9 116.3(6) . . ?
C1 C2 C9 124.0(6) . . ?
C4 C3 C2 123.7(6) . . ?
C3 C4 C6 115.5(6) . . ?
C3 C4 C5 122.7(7) . . ?
C6 C4 C5 121.8(6) . . ?
C7 C6 C4 123.7(6) . . ?
C6 C7 C1 120.1(6) . . ?
C6 C7 C8 117.1(5) . . ?
C1 C7 C8 122.7(5) . . ?
N1 C8 C7 128.9(5) . . ?
O2 C9 C2 127.9(7) . . ?
N1 C10 C11 110.2(6) . . ?
C12 C11 C10 111.8(7) . . ?
N2 C12 C11 110.3(6) . . ?
C14 C13 N2 112.2(7) . . ?
O3 C14 C13 111.1(8) . . ?
O3 C15 C16 111.2(8) . . ?
N2 C16 C15 110.0(6) . . ?
O5 N3 O4 124.9(11) . . ?
O5 N3 O4A 145.1(17) . . ?
O4 N3 O4A 28.0(12) . . ?
O5 N3 O6A 53.0(13) . . ?
O4 N3 O6A 135.5(16) . . ?
O4A N3 O6A 122.8(12) . . ?
O5 N3 O5A 69.5(19) . . ?
O4 N3 O5A 96.1(19) . . ?
O4A N3 O5A 118.7(14) . . ?
O6A N3 O5A 117.0(14) . . ?
O5 N3 O6 118.2(11) . . ?
O4 N3 O6 116.9(10) . . ?
O4A N3 O6 92.9(15) . . ?
O6A N3 O6 82.5(15) . . ?
O5A N3 O6 107(3) . . ?
O4A O4 N3 76.2(18) . . ?
O4A O4 O5A 112(3) . . ?
N3 O4 O5A 42.4(11) . . ?
O4A O4 Cu 89(3) . . ?
N3 O4 Cu 130.0(9) . . ?
O5A O4 Cu 106.8(13) . . ?
O6A O5 N3 64.4(10) . . ?
O6A O5 O5A 115(2) . . ?
N3 O5 O5A 56.3(12) . . ?
N3 O6 O6A 47.3(9) . . ?
N3 O6 O4A 42.2(8) . . ?
O6A O6 O4A 76.4(11) . . ?
O4 O4A N3 75.8(19) . . ?
O4 O4A O6 115(3) . . ?
N3 O4A O6 44.9(9) . . ?
N3 O5A O5 54.2(11) . . ?
N3 O5A O4 41.5(10) . . ?
O5 O5A O4 82.6(16) . . ?
O5 O6A N3 62.6(11) . . ?
O5 O6A O6 100.3(15) . . ?
N3 O6A O6 50.2(9) . . ?

loop_
_geom_bond_atom_site_label_1
_geom_bond_atom_site_label_2
_geom_bond_distance
_geom_bond_site_symmetry_2
_geom_bond_publ_flag
Cu N1 1.933(4) 3_666 ?
Cu O2 1.936(5) . ?
Cu O1 1.939(4) . ?
Cu O1 1.952(4) 3_666 ?
Cu O1W 2.450(7) . ?
Cu O4 2.484(10) . ?
Cu Cu 3.0152(15) 3_666 ?
O1 C1 1.317(7) . ?
O1 Cu 1.952(4) 3_666 ?
O2 C9 1.253(8) . ?
O3 C14 1.328(12) . ?
O3 C15 1.393(13) . ?
N1 C8 1.247(8) . ?
N1 C10 1.504(9) . ?
N1 Cu 1.933(4) 3_666 ?
N2 C12 1.466(9) . ?
N2 C16 1.484(9) . ?
N2 C13 1.553(11) . ?
C1 C2 1.404(8) . ?
C1 C7 1.422(8) . ?
C2 C3 1.392(9) . ?
C2 C9 1.428(9) . ?
C3 C4 1.377(9) . ?
C4 C6 1.394(10) . ?
C4 C5 1.495(9) . ?
C6 C7 1.367(8) . ?
C7 C8 1.450(9) . ?
C10 C11 1.528(12) . ?
C11 C12 1.527(11) . ?
C13 C14 1.459(13) . ?
C15 C16 1.518(11) . ?
N3 O5 1.182(10) . ?
N3 O4 1.194(10) . ?
N3 O4A 1.196(15) . ?
N3 O6A 1.201(15) . ?
N3 O5A 1.214(16) . ?
N3 O6 1.255(11) . ?
O4 O4A 0.58(3) . ?
O4 O5A 1.79(3) . ?
O5 O6A 1.06(3) . ?
O5 O5A 1.37(4) . ?
O6 O6A 1.62(3) . ?
O6 O4A 1.78(2) . ?

loop_
_geom_torsion_atom_site_label_1
_geom_torsion_atom_site_label_2
_geom_torsion_atom_site_label_3
_geom_torsion_atom_site_label_4
_geom_torsion
_geom_torsion_site_symmetry_1
_geom_torsion_site_symmetry_2
_geom_torsion_site_symmetry_3
_geom_torsion_site_symmetry_4
_geom_torsion_publ_flag
N1 Cu O1 C1 178.2(10) 3_666 . . . ?
O2 Cu O1 C1 -12.6(5) . . . . ?
O1 Cu O1 C1 166.7(5) 3_666 . . . ?
O1W Cu O1 C1 68.7(4) . . . . ?
O4 Cu O1 C1 -103.8(6) . . . . ?
Cu Cu O1 C1 166.7(5) 3_666 . . . ?
N1 Cu O1 Cu 11.5(12) 3_666 . . 3_666 ?
O2 Cu O1 Cu -179.2(2) . . . 3_666 ?
O1 Cu O1 Cu 0.0 3_666 . . 3_666 ?
O1W Cu O1 Cu -97.9(2) . . . 3_666 ?
O4 Cu O1 Cu 89.5(4) . . . 3_666 ?
N1 Cu O2 C9 -173.4(6) 3_666 . . . ?
O1 Cu O2 C9 8.4(7) . . . . ?
O1 Cu O2 C9 3.7(17) 3_666 . . . ?
O1W Cu O2 C9 -75.0(7) . . . . ?
O4 Cu O2 C9 94.7(7) . . . . ?
Cu Cu O2 C9 7.7(8) 3_666 . . . ?
Cu O1 C1 C2 11.9(7) . . . . ?
Cu O1 C1 C2 175.1(4) 3_666 . . . ?
Cu O1 C1 C7 -170.5(4) . . . . ?
Cu O1 C1 C7 -7.3(7) 3_666 . . . ?
O1 C1 C2 C3 177.5(5) . . . . ?
C7 C1 C2 C3 -0.2(8) . . . . ?
O1 C1 C2 C9 -3.7(9) . . . . ?
C7 C1 C2 C9 178.6(6) . . . . ?
C1 C2 C3 C4 0.4(9) . . . . ?
C9 C2 C3 C4 -178.5(6) . . . . ?
C2 C3 C4 C6 -0.3(9) . . . . ?
C2 C3 C4 C5 179.2(6) . . . . ?
C3 C4 C6 C7 -0.1(9) . . . . ?
C5 C4 C6 C7 -179.5(6) . . . . ?
C4 C6 C7 C1 0.3(9) . . . . ?
C4 C6 C7 C8 -176.8(6) . . . . ?
O1 C1 C7 C6 -177.8(5) . . . . ?
C2 C1 C7 C6 -0.2(8) . . . . ?
O1 C1 C7 C8 -1.0(8) . . . . ?
C2 C1 C7 C8 176.7(5) . . . . ?
C10 N1 C8 C7 -170.1(6) . . . . ?
Cu N1 C8 C7 7.8(9) 3_666 . . . ?
C6 C7 C8 N1 177.5(6) . . . . ?
C1 C7 C8 N1 0.6(10) . . . . ?
Cu O2 C9 C2 -4.2(12) . . . . ?
C3 C2 C9 O2 178.6(7) . . . . ?
C1 C2 C9 O2 -0.2(12) . . . . ?
C8 N1 C10 C11 93.8(8) . . . . ?
Cu N1 C10 C11 -84.2(8) 3_666 . . . ?
N1 C10 C11 C12 175.3(8) . . . . ?
C16 N2 C12 C11 177.9(8) . . . . ?
C13 N2 C12 C11 -63.7(9) . . . . ?
C10 C11 C12 N2 171.3(8) . . . . ?
C12 N2 C13 C14 -171.1(8) . . . . ?
C16 N2 C13 C14 -50.4(10) . . . . ?
C15 O3 C14 C13 -65.8(11) . . . . ?
N2 C13 C14 O3 59.6(11) . . . . ?
C14 O3 C15 C16 65.8(10) . . . . ?
C12 N2 C16 C15 170.8(8) . . . . ?
C13 N2 C16 C15 49.2(9) . . . . ?
O3 C15 C16 N2 -59.1(11) . . . . ?
O5 N3 O4 O4A -145(3) . . . . ?
O6A N3 O4 O4A -74(4) . . . . ?
O5A N3 O4 O4A 146(4) . . . . ?
O6 N3 O4 O4A 34(4) . . . . ?
O5 N3 O4 O5A 69(3) . . . . ?
O4A N3 O4 O5A -146(4) . . . . ?
O6A N3 O4 O5A 140(3) . . . . ?
O6 N3 O4 O5A -113(3) . . . . ?
O5 N3 O4 Cu 138.1(12) . . . . ?
O4A N3 O4 Cu -77(3) . . . . ?
O6A N3 O4 Cu -152(2) . . . . ?
O5A N3 O4 Cu 69(3) . . . . ?
O6 N3 O4 Cu -43.6(18) . . . . ?
N1 Cu O4 O4A -64(3) 3_666 . . . ?
O2 Cu O4 O4A 32(3) . . . . ?
O1 Cu O4 O4A 125(3) . . . . ?
O1 Cu O4 O4A -157(3) 3_666 . . . ?
O1W Cu O4 O4A 88(3) . . . . ?
Cu Cu O4 O4A 164(3) 3_666 . . . ?
N1 Cu O4 N3 6.9(14) 3_666 . . . ?
O2 Cu O4 N3 103.7(14) . . . . ?
O1 Cu O4 N3 -164.0(14) . . . . ?
O1 Cu O4 N3 -85.5(14) 3_666 . . . ?
O1W Cu O4 N3 159.1(11) . . . . ?
Cu Cu O4 N3 -124.5(14) 3_666 . . . ?
N1 Cu O4 O5A 48.0(18) 3_666 . . . ?
O2 Cu O4 O5A 144.8(18) . . . . ?
O1 Cu O4 O5A -122.9(18) . . . . ?
O1 Cu O4 O5A -44.4(18) 3_666 . . . ?
O1W Cu O4 O5A -160(2) . . . . ?
Cu Cu O4 O5A -83.5(18) 3_666 . . . ?
O4 N3 O5 O6A 124(2) . . . . ?
O4A N3 O5 O6A 96(3) . . . . ?
O5A N3 O5 O6A -153(3) . . . . ?
O6 N3 O5 O6A -54(2) . . . . ?
O4 N3 O5 O5A -83(3) . . . . ?
O4A N3 O5 O5A -111(3) . . . . ?
O6A N3 O5 O5A 153(3) . . . . ?
O6 N3 O5 O5A 99(3) . . . . ?
O5 N3 O6 O6A 40.7(14) . . . . ?
O4 N3 O6 O6A -137.8(16) . . . . ?
O4A N3 O6 O6A -122.7(13) . . . . ?
O5A N3 O6 O6A 116.1(14) . . . . ?
O5 N3 O6 O4A 163.4(15) . . . . ?
O4 N3 O6 O4A -15.1(17) . . . . ?
O6A N3 O6 O4A 122.7(13) . . . . ?
O5A N3 O6 O4A -121.2(15) . . . . ?
O5A O4 O4A N3 24(2) . . . . ?
Cu O4 O4A N3 131.7(7) . . . . ?
N3 O4 O4A O6 -23(2) . . . . ?
O5A O4 O4A O6 1(4) . . . . ?
Cu O4 O4A O6 109(2) . . . . ?
O5 N3 O4A O4 56(4) . . . . ?
O6A N3 O4A O4 127(3) . . . . ?
O5A N3 O4A O4 -39(5) . . . . ?
O6 N3 O4A O4 -150(3) . . . . ?
O5 N3 O4A O6 -154(2) . . . . ?
O4 N3 O4A O6 150(3) . . . . ?
O6A N3 O4A O6 -83(2) . . . . ?
O5A N3 O4A O6 111(3) . . . . ?
N3 O6 O4A O4 32(3) . . . . ?
O6A O6 O4A O4 71(4) . . . . ?
O6A O6 O4A N3 39.5(10) . . . . ?
O4 N3 O5A O5 125.1(14) . . . . ?
O4A N3 O5A O5 142(2) . . . . ?
O6A N3 O5A O5 -24(3) . . . . ?
O6 N3 O5A O5 -114.4(15) . . . . ?
O5 N3 O5A O4 -125.1(14) . . . . ?
O4A N3 O5A O4 17(2) . . . . ?
O6A N3 O5A O4 -149(2) . . . . ?
O6 N3 O5A O4 120.5(12) . . . . ?
O6A O5 O5A N3 27(3) . . . . ?
O6A O5 O5A O4 60(3) . . . . ?
N3 O5 O5A O4 33.2(8) . . . . ?
O4A O4 O5A N3 -36(4) . . . . ?
Cu O4 O5A N3 -131.7(18) . . . . ?
O4A O4 O5A O5 -78(4) . . . . ?
N3 O4 O5A O5 -42.0(11) . . . . ?
Cu O4 O5A O5 -173.7(18) . . . . ?
O5A O5 O6A N3 -25(2) . . . . ?
N3 O5 O6A O6 34.2(9) . . . . ?
O5A O5 O6A O6 9(3) . . . . ?
O4 N3 O6A O5 -105(2) . . . . ?
O4A N3 O6A O5 -137(2) . . . . ?
O5A N3 O6A O5 29(3) . . . . ?
O6 N3 O6A O5 134.0(16) . . . . ?
O5 N3 O6A O6 -134.0(16) . . . . ?
O4 N3 O6A O6 121.2(19) . . . . ?
O4A N3 O6A O6 89(2) . . . . ?
O5A N3 O6A O6 -105(3) . . . . ?
N3 O6 O6A O5 -40.5(14) . . . . ?
O4A O6 O6A O5 -76.0(16) . . . . ?
O4A O6 O6A N3 -35.6(8) . . . . ?
